data_4035460
loop_
_publ_author_name
'Shibata, Takanori'
'Uno, Ninna'
'Sasaki, Tomoya'
'Takano, Hideaki'
'Sato, Tatsuki'
'Kanyiva, Kyalo Stephen'

_publ_section_title
;
 Ir-Catalyzed Synthesis of Substituted Tribenzosilepins by Dehydrogenative
 C-H/Si-H Coupling.
;
_journal_issue 7
_journal_name_full 'The Journal of organic chemistry'
_journal_page_first 3426
_journal_page_last 3432
_journal_paper_doi 10.1021/acs.joc.8b00233
_journal_volume 83
_journal_year 2018
_chemical_formula_moiety 'C26 H22 Si'
_chemical_formula_sum 'C26 H22 Si'
_chemical_formula_weight 362.55
_space_group_crystal_system orthorhombic
_space_group_IT_number 61
_space_group_name_Hall '-P 2ac 2ab'
_space_group_name_H-M_alt 'P b c a'
_atom_sites_solution_hydrogens geom
_atom_sites_solution_primary direct
_atom_sites_solution_secondary difmap
_cell_angle_alpha 90.0000
_cell_angle_beta 90.0000
_cell_angle_gamma 90.0000
_cell_formula_units_Z 8
_cell_length_a 15.2591(3)
_cell_length_b 6.82403(12)
_cell_length_c 37.8298(7)
_cell_measurement_reflns_used 34757
_cell_measurement_temperature 123
_cell_measurement_theta_max 68.30
_cell_measurement_theta_min 3.13
_cell_volume 3939.16(13)
_computing_cell_refinement 'RAPID AUTO'
_computing_data_collection 'RAPID AUTO (Rigaku, ????)'
_computing_data_reduction 'RAPID AUTO'
_computing_molecular_graphics 'CrystalStructure 4.2.4'
_computing_publication_material 'CrystalStructure 4.2.4 (Rigaku, 2016)'
_computing_structure_refinement 'SHELXL Version 2014/6 (Sheldrick, 2008)'
_computing_structure_solution 'SHELXT Version 2014/4 (Sheldrick, 2014)'
_diffrn_ambient_temperature 123
_diffrn_detector_area_resol_mean 10.000
_diffrn_measured_fraction_theta_full 1.000
_diffrn_measured_fraction_theta_max 1.000
_diffrn_measurement_device_type 'Rigaku R-AXIS RAPID'
_diffrn_measurement_method \w
_diffrn_radiation_type 'Cu K\a'
_diffrn_radiation_wavelength 1.54187
_diffrn_reflns_av_R_equivalents 0.0528
_diffrn_reflns_Laue_measured_fraction_full 1.000
_diffrn_reflns_Laue_measured_fraction_max 1.000
_diffrn_reflns_limit_h_max 18
_diffrn_reflns_limit_h_min -17
_diffrn_reflns_limit_k_max 8
_diffrn_reflns_limit_k_min -8
_diffrn_reflns_limit_l_max 45
_diffrn_reflns_limit_l_min -44
_diffrn_reflns_number 41798
_diffrn_reflns_point_group_measured_fraction_full 1.000
_diffrn_reflns_point_group_measured_fraction_max 1.000
_diffrn_reflns_theta_full 67.687
_diffrn_reflns_theta_max 68.221
_diffrn_reflns_theta_min 3.722
_diffrn_standards_number 0
_exptl_absorpt_coefficient_mu 1.081
_exptl_absorpt_correction_T_max 0.806
_exptl_absorpt_correction_T_min 0.608
_exptl_absorpt_correction_type numerical
_exptl_absorpt_process_details 'NUMABS (Rigaku, 1999)'
_exptl_crystal_colour colorless
_exptl_crystal_density_diffrn 1.223
_exptl_crystal_density_method 'not measured'
_exptl_crystal_description block
_exptl_crystal_F_000 1536.00
_exptl_crystal_size_max 0.630
_exptl_crystal_size_mid 0.400
_exptl_crystal_size_min 0.200
_refine_diff_density_max 0.34
_refine_diff_density_min -0.33
_refine_ls_extinction_method none
_refine_ls_goodness_of_fit_ref 1.040
_refine_ls_hydrogen_treatment constr
_refine_ls_number_parameters 244
_refine_ls_number_reflns 3610
_refine_ls_number_restraints 0
_refine_ls_R_factor_all 0.0395
_refine_ls_R_factor_gt 0.0372
_refine_ls_shift/su_max 0.001
_refine_ls_structure_factor_coef Fsqd
_refine_ls_weighting_details 'w = 1/[\s^2^(Fo^2^)+(0.0553P)^2^+1.9696P] where P=(Fo^2^+2Fc^2^)/3'
_refine_ls_weighting_scheme calc
_refine_ls_wR_factor_gt 0.1017
_refine_ls_wR_factor_ref 0.1035
_reflns_Friedel_coverage 0.000
_reflns_number_gt 3345
_reflns_number_total 3610
_reflns_threshold_expression F^2^>2.0\s(F^2^)
_cod_data_source_file jo8b00233_si_002.cif
_cod_data_source_block 20180213
_cod_original_cell_volume 3939.17(12)
_cod_database_code 4035460
_shelxl_version_number 2014/6

loop_
_space_group_symop_id
_space_group_symop_operation_xyz
1 +X,+Y,+Z
2 1/2+X,1/2-Y,-Z
3 -X,1/2+Y,1/2-Z
4 1/2-X,-Y,1/2+Z
5 -X,-Y,-Z
6 -1/2-X,-1/2+Y,+Z
7 +X,-1/2-Y,-1/2+Z
8 -1/2+X,+Y,-1/2-Z

loop_
_atom_site_label
_atom_site_type_symbol
_atom_site_fract_x
_atom_site_fract_y
_atom_site_fract_z
_atom_site_U_iso_or_equiv
_atom_site_adp_type
_atom_site_occupancy
_atom_site_site_symmetry_order
_atom_site_calc_flag
_atom_site_refinement_flags_posn
_atom_site_refinement_flags_adp
Si1 Si 0.57200(2) 0.63932(5) 0.34421(2) 0.01891(13) Uani 1 1 d . .
C1 C 0.58431(8) 0.4638(2) 0.30636(3) 0.0184(3) Uani 1 1 d . .
C2 C 0.52863(9) 0.29914(19) 0.30309(3) 0.0183(3) Uani 1 1 d . .
C3 C 0.53423(8) 0.3012(2) 0.38531(3) 0.0186(3) Uani 1 1 d . .
C4 C 0.45208(8) 0.27781(18) 0.36394(3) 0.0175(3) Uani 1 1 d . .
C5 C 0.58813(8) 0.4679(2) 0.38228(3) 0.0199(3) Uani 1 1 d . .
C6 C 0.45065(9) 0.27041(18) 0.32652(3) 0.0177(3) Uani 1 1 d . .
C7 C 0.37252(9) 0.25337(19) 0.38262(3) 0.0197(3) Uani 1 1 d . .
C8 C 0.55304(9) 0.1593(2) 0.41093(3) 0.0230(3) Uani 1 1 d . .
H8 H 0.5178 0.0449 0.4124 0.028 Uiso 1 1 calc R U
C9 C 0.65332(9) 0.4841(2) 0.28208(3) 0.0214(3) Uani 1 1 d . .
H9 H 0.6917 0.5930 0.2842 0.026 Uiso 1 1 calc R U
C10 C 0.37094(9) 0.23152(19) 0.30946(3) 0.0205(3) Uani 1 1 d . .
H10 H 0.3696 0.2259 0.2844 0.025 Uiso 1 1 calc R U
C11 C 0.36815(9) 0.2709(2) 0.42209(4) 0.0231(3) Uani 1 1 d . .
C12 C 0.29493(9) 0.2140(2) 0.36462(4) 0.0231(3) Uani 1 1 d . .
H12 H 0.2421 0.1959 0.3775 0.028 Uiso 1 1 calc R U
C13 C 0.54266(9) 0.1650(2) 0.27560(3) 0.0222(3) Uani 1 1 d . .
H13 H 0.5046 0.0557 0.2731 0.027 Uiso 1 1 calc R U
C14 C 0.29424(9) 0.2012(2) 0.32809(4) 0.0233(3) Uani 1 1 d . .
H14 H 0.2414 0.1717 0.3159 0.028 Uiso 1 1 calc R U
C15 C 0.65821(9) 0.4883(2) 0.40607(4) 0.0258(3) Uani 1 1 d . .
H15 H 0.6953 0.5997 0.4043 0.031 Uiso 1 1 calc R U
C16 C 0.61131(10) 0.1895(2) 0.25191(4) 0.0248(3) Uani 1 1 d . .
H16 H 0.6201 0.0968 0.2335 0.030 Uiso 1 1 calc R U
C17 C 0.46117(10) 0.7558(2) 0.34488(4) 0.0243(3) Uani 1 1 d . .
H17A H 0.4161 0.6536 0.3455 0.029 Uiso 1 1 calc R U
H17B H 0.4558 0.8391 0.3659 0.029 Uiso 1 1 calc R U
H17C H 0.4535 0.8358 0.3236 0.029 Uiso 1 1 calc R U
C18 C 0.39830(9) 0.4381(2) 0.43946(4) 0.0278(3) Uani 1 1 d . .
H18 H 0.4209 0.5447 0.4261 0.033 Uiso 1 1 calc R U
C19 C 0.66703(9) 0.3492(2) 0.25511(4) 0.0241(3) Uani 1 1 d . .
H19 H 0.7142 0.3662 0.2390 0.029 Uiso 1 1 calc R U
C20 C 0.62249(10) 0.1836(2) 0.43414(4) 0.0290(3) Uani 1 1 d . .
H20 H 0.6344 0.0866 0.4515 0.035 Uiso 1 1 calc R U
C21 C 0.65994(10) 0.8286(2) 0.34295(4) 0.0282(3) Uani 1 1 d . .
H21A H 0.7173 0.7642 0.3426 0.034 Uiso 1 1 calc R U
H21B H 0.6532 0.9089 0.3216 0.034 Uiso 1 1 calc R U
H21C H 0.6555 0.9122 0.3639 0.034 Uiso 1 1 calc R U
C22 C 0.33284(10) 0.1194(3) 0.44198(4) 0.0314(4) Uani 1 1 d . .
H22 H 0.3101 0.0066 0.4304 0.038 Uiso 1 1 calc R U
C23 C 0.39552(10) 0.4497(3) 0.47608(4) 0.0361(4) Uani 1 1 d . .
H23 H 0.4161 0.5641 0.4877 0.043 Uiso 1 1 calc R U
C24 C 0.67445(10) 0.3498(2) 0.43200(4) 0.0298(4) Uani 1 1 d . .
H24 H 0.7211 0.3686 0.4483 0.036 Uiso 1 1 calc R U
C25 C 0.33053(11) 0.1312(3) 0.47862(4) 0.0419(4) Uani 1 1 d . .
H25 H 0.3067 0.0263 0.4920 0.050 Uiso 1 1 calc R U
C26 C 0.36271(11) 0.2948(3) 0.49565(4) 0.0430(5) Uani 1 1 d . .
H26 H 0.3624 0.3012 0.5207 0.052 Uiso 1 1 calc R U

loop_
_atom_site_aniso_label
_atom_site_aniso_U_11
_atom_site_aniso_U_22
_atom_site_aniso_U_33
_atom_site_aniso_U_23
_atom_site_aniso_U_13
_atom_site_aniso_U_12
Si1 0.0187(2) 0.0193(2) 0.0187(2) -0.00254(13) 0.00048(13) -0.00189(14)
C1 0.0191(6) 0.0208(6) 0.0154(6) 0.0020(5) -0.0019(5) 0.0019(5)
C2 0.0215(7) 0.0194(6) 0.0139(6) 0.0020(5) -0.0020(5) 0.0023(5)
C3 0.0188(6) 0.0239(7) 0.0132(6) -0.0032(5) 0.0011(5) 0.0037(5)
C4 0.0213(7) 0.0143(6) 0.0171(6) 0.0004(5) -0.0008(5) 0.0007(5)
C5 0.0176(6) 0.0260(7) 0.0160(6) -0.0049(5) 0.0016(5) 0.0016(5)
C6 0.0222(7) 0.0134(6) 0.0176(6) 0.0003(5) -0.0017(5) 0.0007(5)
C7 0.0216(7) 0.0193(6) 0.0182(7) 0.0010(5) -0.0008(5) -0.0003(5)
C8 0.0245(7) 0.0263(7) 0.0183(7) -0.0005(5) 0.0019(5) 0.0052(6)
C9 0.0207(7) 0.0243(7) 0.0192(6) 0.0029(5) -0.0006(5) 0.0001(6)
C10 0.0262(7) 0.0187(6) 0.0165(6) 0.0002(5) -0.0029(5) -0.0008(5)
C11 0.0176(6) 0.0328(8) 0.0188(7) -0.0017(6) 0.0015(5) 0.0005(6)
C12 0.0198(7) 0.0264(7) 0.0230(7) 0.0019(6) 0.0002(5) -0.0024(6)
C13 0.0285(7) 0.0215(7) 0.0167(6) -0.0001(5) -0.0023(5) 0.0005(6)
C14 0.0212(7) 0.0249(7) 0.0236(7) 0.0015(6) -0.0059(5) -0.0027(6)
C15 0.0195(7) 0.0362(8) 0.0216(7) -0.0073(6) -0.0012(5) 0.0000(6)
C16 0.0315(8) 0.0261(7) 0.0169(6) -0.0027(5) 0.0003(6) 0.0068(6)
C17 0.0246(7) 0.0197(7) 0.0286(8) -0.0017(5) 0.0004(5) 0.0011(6)
C18 0.0232(7) 0.0345(8) 0.0257(7) -0.0058(6) 0.0031(6) 0.0010(6)
C19 0.0238(7) 0.0309(8) 0.0175(6) 0.0029(5) 0.0036(5) 0.0042(6)
C20 0.0301(8) 0.0382(8) 0.0186(7) 0.0018(6) -0.0025(6) 0.0126(7)
C21 0.0263(8) 0.0279(8) 0.0304(8) -0.0044(6) 0.0022(6) -0.0062(6)
C22 0.0293(8) 0.0420(9) 0.0228(7) 0.0015(6) 0.0003(6) -0.0082(7)
C23 0.0282(8) 0.0529(10) 0.0271(8) -0.0164(7) 0.0006(6) 0.0024(7)
C24 0.0229(7) 0.0463(9) 0.0203(7) -0.0075(6) -0.0066(6) 0.0065(6)
C25 0.0390(9) 0.0640(12) 0.0226(8) 0.0076(8) 0.0044(7) -0.0110(9)
C26 0.0366(9) 0.0741(13) 0.0183(7) -0.0032(8) 0.0034(6) -0.0018(9)

loop_
_atom_type_symbol
_atom_type_description
_atom_type_scat_dispersion_real
_atom_type_scat_dispersion_imag
_atom_type_scat_source
C C 0.0181 0.0091
;
International Tables for Crystallography
(Vol. C, Tables 4.2.6.8 and 6.1.1.4)
;
H H 0.0000 0.0000
;
International Tables for Crystallography
(Vol. C, Table 6.1.1.4)
;
Si Si 0.2541 0.3302
;
International Tables for Crystallography
(Vol. C, Tables 4.2.6.8 and 6.1.1.4)
;

loop_
_geom_angle_atom_site_label_1
_geom_angle_atom_site_label_2
_geom_angle_atom_site_label_3
_geom_angle
C21 Si1 C17 110.93(7)
C21 Si1 C5 110.99(7)
C17 Si1 C5 111.98(6)
C21 Si1 C1 110.55(6)
C17 Si1 C1 111.87(6)
C5 Si1 C1 100.08(6)
C9 C1 C2 118.15(12)
C9 C1 Si1 120.75(10)
C2 C1 Si1 120.92(10)
C13 C2 C1 119.46(12)
C13 C2 C6 118.37(12)
C1 C2 C6 122.01(11)
C8 C3 C5 119.69(12)
C8 C3 C4 118.09(12)
C5 C3 C4 122.01(12)
C7 C4 C6 118.81(11)
C7 C4 C3 117.41(11)
C6 C4 C3 123.72(11)
C15 C5 C3 118.20(13)
C15 C5 Si1 122.09(11)
C3 C5 Si1 119.37(10)
C10 C6 C4 118.68(11)
C10 C6 C2 116.23(11)
C4 C6 C2 125.09(11)
C12 C7 C4 120.55(12)
C12 C7 C11 117.69(11)
C4 C7 C11 121.76(11)
C20 C8 C3 120.83(14)
C20 C8 H8 119.6
C3 C8 H8 119.6
C19 C9 C1 121.85(13)
C19 C9 H9 119.1
C1 C9 H9 119.1
C14 C10 C6 121.90(12)
C14 C10 H10 119.1
C6 C10 H10 119.1
C22 C11 C18 118.82(13)
C22 C11 C7 119.86(13)
C18 C11 C7 121.33(13)
C14 C12 C7 120.45(12)
C14 C12 H12 119.8
C7 C12 H12 119.8
C16 C13 C2 121.02(13)
C16 C13 H13 119.5
C2 C13 H13 119.5
C10 C14 C12 119.54(12)
C10 C14 H14 120.2
C12 C14 H14 120.2
C24 C15 C5 121.50(14)
C24 C15 H15 119.3
C5 C15 H15 119.3
C19 C16 C13 120.03(13)
C19 C16 H16 120.0
C13 C16 H16 120.0
Si1 C17 H17A 109.5
Si1 C17 H17B 109.5
H17A C17 H17B 109.5
Si1 C17 H17C 109.5
H17A C17 H17C 109.5
H17B C17 H17C 109.5
C23 C18 C11 120.47(15)
C23 C18 H18 119.8
C11 C18 H18 119.8
C16 C19 C9 119.46(13)
C16 C19 H19 120.3
C9 C19 H19 120.3
C8 C20 C24 119.88(14)
C8 C20 H20 120.1
C24 C20 H20 120.1
Si1 C21 H21A 109.5
Si1 C21 H21B 109.5
H21A C21 H21B 109.5
Si1 C21 H21C 109.5
H21A C21 H21C 109.5
H21B C21 H21C 109.5
C11 C22 C25 120.50(15)
C11 C22 H22 119.8
C25 C22 H22 119.8
C26 C23 C18 120.07(16)
C26 C23 H23 120.0
C18 C23 H23 120.0
C15 C24 C20 119.85(13)
C15 C24 H24 120.1
C20 C24 H24 120.1
C26 C25 C22 120.29(16)
C26 C25 H25 119.9
C22 C25 H25 119.9
C25 C26 C23 119.80(15)
C25 C26 H26 120.1
C23 C26 H26 120.1

loop_
_geom_bond_atom_site_label_1
_geom_bond_atom_site_label_2
_geom_bond_distance
Si1 C21 1.8630(16)
Si1 C17 1.8688(15)
Si1 C5 1.8717(14)
Si1 C1 1.8762(13)
C1 C9 1.4041(18)
C1 C2 1.4140(19)
C2 C13 1.4019(18)
C2 C6 1.4965(18)
C3 C8 1.3998(19)
C3 C5 1.4086(19)
C3 C4 1.5001(18)
C4 C7 1.4147(18)
C4 C6 1.4165(18)
C5 C15 1.4045(19)
C6 C10 1.4023(18)
C7 C12 1.3920(18)
C7 C11 1.4992(19)
C8 C20 1.386(2)
C8 H8 0.9500
C9 C19 1.3900(19)
C9 H9 0.9500
C10 C14 1.3816(19)
C10 H10 0.9500
C11 C22 1.388(2)
C11 C18 1.394(2)
C12 C14 1.385(2)
C12 H12 0.9500
C13 C16 1.389(2)
C13 H13 0.9500
C14 H14 0.9500
C15 C24 1.385(2)
C15 H15 0.9500
C16 C19 1.388(2)
C16 H16 0.9500
C17 H17A 0.9800
C17 H17B 0.9800
C17 H17C 0.9800
C18 C23 1.388(2)
C18 H18 0.9500
C19 H19 0.9500
C20 C24 1.386(2)
C20 H20 0.9500
C21 H21A 0.9800
C21 H21B 0.9800
C21 H21C 0.9800
C22 C25 1.389(2)
C22 H22 0.9500
C23 C26 1.384(3)
C23 H23 0.9500
C24 H24 0.9500
C25 C26 1.379(3)
C25 H25 0.9500
C26 H26 0.9500

loop_
_geom_torsion_atom_site_label_1
_geom_torsion_atom_site_label_2
_geom_torsion_atom_site_label_3
_geom_torsion_atom_site_label_4
_geom_torsion
C21 Si1 C1 C9 0.63(13)
C17 Si1 C1 C9 124.80(11)
C5 Si1 C1 C9 -116.44(11)
C21 Si1 C1 C2 175.66(11)
C17 Si1 C1 C2 -60.17(12)
C5 Si1 C1 C2 58.58(11)
C9 C1 C2 C13 -1.36(18)
Si1 C1 C2 C13 -176.51(10)
C9 C1 C2 C6 -176.76(12)
Si1 C1 C2 C6 8.09(17)
C8 C3 C4 C7 53.27(16)
C5 C3 C4 C7 -121.46(13)
C8 C3 C4 C6 -123.87(13)
C5 C3 C4 C6 61.40(17)
C8 C3 C5 C15 -1.77(18)
C4 C3 C5 C15 172.88(12)
C8 C3 C5 Si1 171.71(10)
C4 C3 C5 Si1 -13.63(17)
C21 Si1 C5 C15 0.58(13)
C17 Si1 C5 C15 -124.00(11)
C1 Si1 C5 C15 117.33(11)
C21 Si1 C5 C3 -172.64(10)
C17 Si1 C5 C3 62.78(12)
C1 Si1 C5 C3 -55.89(11)
C7 C4 C6 C10 -2.45(17)
C3 C4 C6 C10 174.65(12)
C7 C4 C6 C2 178.20(12)
C3 C4 C6 C2 -4.70(19)
C13 C2 C6 C10 -46.57(17)
C1 C2 C6 C10 128.88(13)
C13 C2 C6 C4 132.80(13)
C1 C2 C6 C4 -51.75(18)
C6 C4 C7 C12 2.84(19)
C3 C4 C7 C12 -174.45(12)
C6 C4 C7 C11 -176.43(12)
C3 C4 C7 C11 6.29(19)
C5 C3 C8 C20 2.05(19)
C4 C3 C8 C20 -172.81(12)
C2 C1 C9 C19 0.83(19)
Si1 C1 C9 C19 175.99(10)
C4 C6 C10 C14 0.25(19)
C2 C6 C10 C14 179.66(12)
C12 C7 C11 C22 55.05(19)
C4 C7 C11 C22 -125.66(15)
C12 C7 C11 C18 -124.40(15)
C4 C7 C11 C18 54.89(19)
C4 C7 C12 C14 -1.0(2)
C11 C7 C12 C14 178.31(13)
C1 C2 C13 C16 1.2(2)
C6 C2 C13 C16 176.74(12)
C6 C10 C14 C12 1.6(2)
C7 C12 C14 C10 -1.3(2)
C3 C5 C15 C24 -0.2(2)
Si1 C5 C15 C24 -173.52(11)
C2 C13 C16 C19 -0.4(2)
C22 C11 C18 C23 2.0(2)
C7 C11 C18 C23 -178.54(13)
C13 C16 C19 C9 -0.2(2)
C1 C9 C19 C16 -0.1(2)
C3 C8 C20 C24 -0.3(2)
C18 C11 C22 C25 -2.3(2)
C7 C11 C22 C25 178.24(14)
C11 C18 C23 C26 0.0(2)
C5 C15 C24 C20 2.0(2)
C8 C20 C24 C15 -1.7(2)
C11 C22 C25 C26 0.5(3)
C22 C25 C26 C23 1.6(3)
C18 C23 C26 C25 -1.8(3)
